data_7151788
loop_
_publ_author_name
'Patel, Bhaven'
'Carlisle, Julie'
'Bottle, Steven E.'
'Hanson, Graeme R.'
'Kariuki, Benson M.'
'Male, Louise'
'McMurtrie, John C.'
'Spencer, Neil'
'Grainger, Richard S.'

_publ_section_title
;
 In search of a new class of stable nitroxide: synthesis and reactivity
 of a peri-substituted N,N-bissulfonylhydroxylamine.
;
_journal_issue 7
_journal_name_full 'Organic &amp; biomolecular chemistry'
_journal_page_first 2336
_journal_page_last 2344
_journal_paper_doi 10.1039/c0ob00976h
_journal_volume 9
_journal_year 2011
_chemical_formula_moiety 'C10 H7 N O5 S2, C4 H8 O2'
_chemical_formula_sum 'C14 H15 N O7 S2'
_chemical_formula_weight 373.39
_chemical_name_common
;2-hydroxynaphtho(1,8-de)(1,3,2)dithiazine 1,1,3,3-tetraoxide
ethyl acetate
;
_chemical_name_systematic
;
2-hydroxynaphtho[1,8-de][1,3,2]dithiazine
1,1,3,3-tetraoxide ethyl acetate
;
_space_group_IT_number 14
_symmetry_cell_setting monoclinic
_symmetry_space_group_name_Hall '-P 2yn'
_symmetry_space_group_name_H-M 'P 1 21/n 1'
_atom_sites_solution_hydrogens geom
_atom_sites_solution_primary direct
_atom_sites_solution_secondary difmap
_audit_creation_method SHELXL-97
_cell_angle_alpha 90.00
_cell_angle_beta 112.6270(10)
_cell_angle_gamma 90.00
_cell_formula_units_Z 4
_cell_length_a 14.1894(3)
_cell_length_b 7.1236(2)
_cell_length_c 18.0588(4)
_cell_measurement_reflns_used 2434
_cell_measurement_temperature 296(2)
_cell_measurement_theta_max 70.87
_cell_measurement_theta_min 3.40
_cell_volume 1684.88(7)
_computing_cell_refinement SAINTPLUS
_computing_data_collection SMART
_computing_data_reduction SAINTPLUS
_computing_structure_refinement SHELXTL'
_computing_structure_solution SHELXTL
_diffrn_ambient_temperature 296(2)
_diffrn_measured_fraction_theta_full 0.943
_diffrn_measured_fraction_theta_max 0.943
_diffrn_measurement_device_type 'Bruker Smart 6000 CCD'
_diffrn_measurement_method 'CCD slices'
_diffrn_radiation_monochromator graphite
_diffrn_radiation_source 'fine-focus sealed tube'
_diffrn_radiation_type CuK\a
_diffrn_radiation_wavelength 1.54178
_diffrn_reflns_av_R_equivalents 0.0385
_diffrn_reflns_av_sigmaI/netI 0.0344
_diffrn_reflns_limit_h_max 17
_diffrn_reflns_limit_h_min -15
_diffrn_reflns_limit_k_max 8
_diffrn_reflns_limit_k_min -7
_diffrn_reflns_limit_l_max 22
_diffrn_reflns_limit_l_min -19
_diffrn_reflns_number 10441
_diffrn_reflns_theta_full 70.87
_diffrn_reflns_theta_max 70.87
_diffrn_reflns_theta_min 3.40
_exptl_absorpt_coefficient_mu 3.207
_exptl_absorpt_correction_T_max 0.5664
_exptl_absorpt_correction_T_min 0.4462
_exptl_absorpt_correction_type empirical
_exptl_absorpt_process_details Sadabs
_exptl_crystal_colour colourless
_exptl_crystal_density_diffrn 1.472
_exptl_crystal_density_method 'not measured'
_exptl_crystal_description block
_exptl_crystal_F_000 776
_exptl_crystal_size_max 0.30
_exptl_crystal_size_mid 0.20
_exptl_crystal_size_min 0.20
_refine_diff_density_max 0.257
_refine_diff_density_min -0.271
_refine_diff_density_rms 0.046
_refine_ls_extinction_coef 0.0105(5)
_refine_ls_extinction_expression Fc^*^=kFc[1+0.001xFc^2^\l^3^/sin(2\q)]^-1/4^
_refine_ls_extinction_method SHELXL
_refine_ls_goodness_of_fit_ref 1.040
_refine_ls_hydrogen_treatment constr
_refine_ls_matrix_type full
_refine_ls_number_parameters 221
_refine_ls_number_reflns 3067
_refine_ls_number_restraints 0
_refine_ls_restrained_S_all 1.040
_refine_ls_R_factor_all 0.0515
_refine_ls_R_factor_gt 0.0388
_refine_ls_shift/su_max 0.001
_refine_ls_shift/su_mean 0.000
_refine_ls_structure_factor_coef Fsqd
_refine_ls_weighting_details 'calc w=1/[\s^2^(Fo^2^)+(0.0517P)^2^+0.5542P] where P=(Fo^2^+2Fc^2^)/3'
_refine_ls_weighting_scheme calc
_refine_ls_wR_factor_gt 0.0992
_refine_ls_wR_factor_ref 0.1083
_reflns_number_gt 2434
_reflns_number_total 3067
_reflns_threshold_expression >2sigma(I)
_cod_data_source_file c0ob00976h.txt
_cod_data_source_block 1.EtOAc
_cod_depositor_comments
;
The following automatic conversions were performed:
'_symmetry_cell_setting' value 'Monoclinic' changed to 'monoclinic'
according to '/home/saulius/struct/CIF-dictionaries/cif_core.dic'
dictionary named 'cif_core.dic' version 2.4.1 from 2010-06-29.

Automatic conversion script
Id: cif_fix_enum 1555 2011-01-17 13:19:09Z saulius 
;
_cod_original_cell_volume 1684.87(7)
_cod_original_sg_symbol_H-M P21/n
_cod_database_code 7151788

loop_
_symmetry_equiv_pos_as_xyz
'x, y, z'
'-x+1/2, y+1/2, -z+1/2'
'-x, -y, -z'
'x-1/2, -y-1/2, z-1/2'

loop_
_atom_site_label
_atom_site_type_symbol
_atom_site_fract_x
_atom_site_fract_y
_atom_site_fract_z
_atom_site_U_iso_or_equiv
_atom_site_adp_type
_atom_site_occupancy
_atom_site_symmetry_multiplicity
_atom_site_calc_flag
_atom_site_refinement_flags
_atom_site_disorder_assembly
_atom_site_disorder_group
C1 C 0.67939(16) 0.3496(3) 0.13490(12) 0.0439(5) Uani 1 1 d . . .
C2 C 0.66015(19) 0.3783(4) 0.20241(13) 0.0568(6) Uani 1 1 d . . .
H2 H 0.7135 0.4100 0.2501 0.068 Uiso 1 1 calc R . .
C3 C 0.5618(2) 0.3609(4) 0.20089(15) 0.0662(7) Uani 1 1 d . . .
H3 H 0.5495 0.3811 0.2472 0.079 Uiso 1 1 calc R . .
C4 C 0.48416(19) 0.3141(4) 0.13138(15) 0.0577(6) Uani 1 1 d . . .
H4 H 0.4185 0.3035 0.1307 0.069 Uiso 1 1 calc R . .
C5 C 0.41816(18) 0.2297(3) -0.01122(15) 0.0542(6) Uani 1 1 d . . .
H5 H 0.3529 0.2198 -0.0110 0.065 Uiso 1 1 calc R . .
C6 C 0.43275(19) 0.1948(3) -0.07968(15) 0.0600(7) Uani 1 1 d . . .
H6 H 0.3775 0.1628 -0.1262 0.072 Uiso 1 1 calc R . .
C7 C 0.53039(19) 0.2066(3) -0.08071(13) 0.0542(6) Uani 1 1 d . . .
H7 H 0.5402 0.1798 -0.1276 0.065 Uiso 1 1 calc R . .
C8 C 0.61176(16) 0.2575(3) -0.01297(12) 0.0430(5) Uani 1 1 d . . .
C9 C 0.60026(15) 0.2980(3) 0.06040(11) 0.0386(4) Uani 1 1 d . . .
C10 C 0.50015(16) 0.2809(3) 0.05978(13) 0.0441(5) Uani 1 1 d . . .
C11 C 0.9377(2) -0.2344(4) -0.00511(17) 0.0716(7) Uani 1 1 d . . .
H11A H 0.8907 -0.1313 -0.0225 0.107 Uiso 1 1 calc R . .
H11B H 0.9011 -0.3506 -0.0205 0.107 Uiso 1 1 calc R . .
H11C H 0.9868 -0.2252 -0.0296 0.107 Uiso 1 1 calc R . .
C12 C 0.99072(19) -0.2282(4) 0.08261(16) 0.0566(6) Uani 1 1 d . . .
C14 C 1.1059(3) -0.3899(7) 0.1986(2) 0.1274(17) Uani 1 1 d . . .
H14A H 1.1530 -0.2860 0.2192 0.153 Uiso 1 1 calc R . .
H14B H 1.0565 -0.3857 0.2236 0.153 Uiso 1 1 calc R . .
C15 C 1.1595(6) -0.5598(10) 0.2172(3) 0.226(4) Uani 1 1 d . . .
H15A H 1.2220 -0.5477 0.2088 0.340 Uiso 1 1 calc R . .
H15B H 1.1185 -0.6574 0.1833 0.340 Uiso 1 1 calc R . .
H15C H 1.1746 -0.5909 0.2724 0.340 Uiso 1 1 calc R . .
N1 N 0.81620(14) 0.2435(3) 0.07293(11) 0.0529(5) Uani 1 1 d . . .
O1 O 0.80308(13) 0.0579(2) 0.09646(10) 0.0596(4) Uani 1 1 d . . .
H1 H 0.8543 -0.0042 0.1029 0.089 Uiso 1 1 calc R . .
O2 O 0.87518(13) 0.3294(3) 0.21826(10) 0.0749(5) Uani 1 1 d . . .
O3 O 0.81238(14) 0.5769(2) 0.11586(12) 0.0683(5) Uani 1 1 d . . .
O4 O 0.74412(14) 0.4607(3) -0.04528(11) 0.0735(5) Uani 1 1 d . . .
O5 O 0.74210(16) 0.1214(3) -0.06777(11) 0.0824(6) Uani 1 1 d . . .
O6 O 0.97976(14) -0.1085(2) 0.12623(11) 0.0649(5) Uani 1 1 d . . .
O7 O 1.05300(16) -0.3721(3) 0.11094(13) 0.0863(6) Uani 1 1 d . . .
S1 S 0.80436(4) 0.39265(9) 0.14256(3) 0.0525(2) Uani 1 1 d . . .
S2 S 0.72956(5) 0.27552(9) -0.02308(3) 0.0557(2) Uani 1 1 d . . .

loop_
_atom_site_aniso_label
_atom_site_aniso_U_11
_atom_site_aniso_U_22
_atom_site_aniso_U_33
_atom_site_aniso_U_23
_atom_site_aniso_U_13
_atom_site_aniso_U_12
C1 0.0450(12) 0.0441(12) 0.0370(10) 0.0032(8) 0.0097(9) 0.0018(9)
C2 0.0591(14) 0.0681(16) 0.0367(11) 0.0007(10) 0.0112(10) 0.0016(11)
C3 0.0737(18) 0.085(2) 0.0460(13) 0.0059(12) 0.0295(13) 0.0065(14)
C4 0.0550(14) 0.0619(15) 0.0637(15) 0.0131(12) 0.0311(12) 0.0055(11)
C5 0.0430(12) 0.0438(13) 0.0651(15) 0.0087(10) 0.0090(11) -0.0028(9)
C6 0.0561(15) 0.0499(15) 0.0516(14) 0.0003(11) -0.0043(11) -0.0065(11)
C7 0.0701(16) 0.0449(14) 0.0379(11) -0.0006(9) 0.0100(10) 0.0005(11)
C8 0.0510(12) 0.0348(11) 0.0378(10) 0.0041(8) 0.0111(9) 0.0004(9)
C9 0.0443(11) 0.0307(11) 0.0367(10) 0.0059(8) 0.0109(8) -0.0002(8)
C10 0.0466(12) 0.0337(11) 0.0487(12) 0.0083(9) 0.0146(9) 0.0010(8)
C11 0.083(2) 0.0652(18) 0.0708(18) -0.0002(13) 0.0345(15) 0.0013(14)
C12 0.0522(14) 0.0578(16) 0.0686(16) -0.0010(12) 0.0329(12) 0.0002(11)
C14 0.108(3) 0.163(4) 0.081(2) -0.023(2) 0.003(2) 0.067(3)
C15 0.298(9) 0.264(8) 0.103(4) 0.056(4) 0.061(5) 0.180(7)
N1 0.0481(11) 0.0572(12) 0.0525(11) 0.0069(9) 0.0185(9) 0.0057(8)
O1 0.0598(10) 0.0543(10) 0.0628(10) 0.0090(8) 0.0216(8) 0.0127(8)
O2 0.0525(10) 0.0998(14) 0.0517(10) -0.0020(10) -0.0029(8) 0.0056(9)
O3 0.0633(11) 0.0575(11) 0.0832(12) -0.0027(9) 0.0271(9) -0.0132(8)
O4 0.0671(11) 0.0856(14) 0.0716(12) 0.0302(10) 0.0309(9) -0.0006(9)
O5 0.0893(14) 0.1024(16) 0.0574(11) -0.0130(10) 0.0305(10) 0.0241(11)
O6 0.0676(11) 0.0620(11) 0.0715(11) -0.0048(9) 0.0339(9) 0.0068(8)
O7 0.0852(14) 0.0939(15) 0.0755(13) -0.0064(11) 0.0261(11) 0.0365(12)
S1 0.0427(3) 0.0580(4) 0.0480(3) -0.0016(2) 0.0075(2) -0.0030(2)
S2 0.0580(4) 0.0670(4) 0.0444(3) 0.0062(3) 0.0222(3) 0.0077(3)

loop_
_atom_type_symbol
_atom_type_description
_atom_type_scat_dispersion_real
_atom_type_scat_dispersion_imag
_atom_type_scat_source
C C 0.0181 0.0091 'International Tables Vol C Tables 4.2.6.8 and 6.1.1.4'
H H 0.0000 0.0000 'International Tables Vol C Tables 4.2.6.8 and 6.1.1.4'
N N 0.0311 0.0180 'International Tables Vol C Tables 4.2.6.8 and 6.1.1.4'
O O 0.0492 0.0322 'International Tables Vol C Tables 4.2.6.8 and 6.1.1.4'
S S 0.3331 0.5567 'International Tables Vol C Tables 4.2.6.8 and 6.1.1.4'

loop_
_geom_angle_atom_site_label_1
_geom_angle_atom_site_label_2
_geom_angle_atom_site_label_3
_geom_angle
_geom_angle_site_symmetry_1
_geom_angle_site_symmetry_3
_geom_angle_publ_flag
C2 C1 C9 121.7(2) . . ?
C2 C1 S1 116.61(17) . . ?
C9 C1 S1 121.61(16) . . ?
C1 C2 C3 120.9(2) . . ?
C1 C2 H2 119.6 . . ?
C3 C2 H2 119.6 . . ?
C4 C3 C2 119.5(2) . . ?
C4 C3 H3 120.2 . . ?
C2 C3 H3 120.2 . . ?
C3 C4 C10 121.9(2) . . ?
C3 C4 H4 119.1 . . ?
C10 C4 H4 119.1 . . ?
C6 C5 C10 121.1(2) . . ?
C6 C5 H5 119.5 . . ?
C10 C5 H5 119.5 . . ?
C5 C6 C7 120.2(2) . . ?
C5 C6 H6 119.9 . . ?
C7 C6 H6 119.9 . . ?
C8 C7 C6 120.3(2) . . ?
C8 C7 H7 119.8 . . ?
C6 C7 H7 119.8 . . ?
C7 C8 C9 121.7(2) . . ?
C7 C8 S2 115.86(18) . . ?
C9 C8 S2 122.43(16) . . ?
C10 C9 C8 116.54(18) . . ?
C10 C9 C1 116.76(19) . . ?
C8 C9 C1 126.7(2) . . ?
C5 C10 C4 120.5(2) . . ?
C5 C10 C9 120.2(2) . . ?
C4 C10 C9 119.3(2) . . ?
C12 C11 H11A 109.5 . . ?
C12 C11 H11B 109.5 . . ?
H11A C11 H11B 109.5 . . ?
C12 C11 H11C 109.5 . . ?
H11A C11 H11C 109.5 . . ?
H11B C11 H11C 109.5 . . ?
O6 C12 O7 121.9(2) . . ?
O6 C12 C11 125.6(2) . . ?
O7 C12 C11 112.5(2) . . ?
C15 C14 O7 109.8(4) . . ?
C15 C14 H14A 109.7 . . ?
O7 C14 H14A 109.7 . . ?
C15 C14 H14B 109.7 . . ?
O7 C14 H14B 109.7 . . ?
H14A C14 H14B 108.2 . . ?
C14 C15 H15A 109.5 . . ?
C14 C15 H15B 109.5 . . ?
H15A C15 H15B 109.5 . . ?
C14 C15 H15C 109.5 . . ?
H15A C15 H15C 109.5 . . ?
H15B C15 H15C 109.5 . . ?
O1 N1 S1 107.32(13) . . ?
O1 N1 S2 107.50(14) . . ?
S1 N1 S2 115.37(11) . . ?
N1 O1 H1 109.5 . . ?
C12 O7 C14 118.1(2) . . ?
O3 S1 O2 120.03(12) . . ?
O3 S1 N1 106.41(11) . . ?
O2 S1 N1 106.14(11) . . ?
O3 S1 C1 110.28(11) . . ?
O2 S1 C1 109.86(11) . . ?
N1 S1 C1 102.52(10) . . ?
O5 S2 O4 119.82(13) . . ?
O5 S2 N1 106.02(11) . . ?
O4 S2 N1 106.53(11) . . ?
O5 S2 C8 109.69(12) . . ?
O4 S2 C8 110.23(10) . . ?
N1 S2 C8 103.10(10) . . ?

loop_
_geom_bond_atom_site_label_1
_geom_bond_atom_site_label_2
_geom_bond_distance
_geom_bond_site_symmetry_2
_geom_bond_publ_flag
C1 C2 1.363(3) . ?
C1 C9 1.429(3) . ?
C1 S1 1.752(2) . ?
C2 C3 1.390(4) . ?
C2 H2 0.9300 . ?
C3 C4 1.355(4) . ?
C3 H3 0.9300 . ?
C4 C10 1.416(3) . ?
C4 H4 0.9300 . ?
C5 C6 1.353(4) . ?
C5 C10 1.408(3) . ?
C5 H5 0.9300 . ?
C6 C7 1.395(4) . ?
C6 H6 0.9300 . ?
C7 C8 1.369(3) . ?
C7 H7 0.9300 . ?
C8 C9 1.426(3) . ?
C8 S2 1.755(2) . ?
C9 C10 1.422(3) . ?
C11 C12 1.470(4) . ?
C11 H11A 0.9600 . ?
C11 H11B 0.9600 . ?
C11 H11C 0.9600 . ?
C12 O6 1.211(3) . ?
C12 O7 1.321(3) . ?
C14 C15 1.400(6) . ?
C14 O7 1.473(4) . ?
C14 H14A 0.9700 . ?
C14 H14B 0.9700 . ?
C15 H15A 0.9600 . ?
C15 H15B 0.9600 . ?
C15 H15C 0.9600 . ?
N1 O1 1.423(2) . ?
N1 S1 1.703(2) . ?
N1 S2 1.711(2) . ?
O1 H1 0.8200 . ?
O2 S1 1.4229(18) . ?
O3 S1 1.4178(19) . ?
O4 S2 1.4171(19) . ?
O5 S2 1.4136(19) . ?

loop_
_geom_torsion_atom_site_label_1
_geom_torsion_atom_site_label_2
_geom_torsion_atom_site_label_3
_geom_torsion_atom_site_label_4
_geom_torsion
_geom_torsion_site_symmetry_1
_geom_torsion_site_symmetry_2
_geom_torsion_site_symmetry_3
_geom_torsion_site_symmetry_4
_geom_torsion_publ_flag
C9 C1 C2 C3 -0.9(4) . . . . ?
S1 C1 C2 C3 175.4(2) . . . . ?
C1 C2 C3 C4 0.2(4) . . . . ?
C2 C3 C4 C10 0.4(4) . . . . ?
C10 C5 C6 C7 0.9(4) . . . . ?
C5 C6 C7 C8 -1.4(4) . . . . ?
C6 C7 C8 C9 0.6(3) . . . . ?
C6 C7 C8 S2 -177.77(18) . . . . ?
C7 C8 C9 C10 0.6(3) . . . . ?
S2 C8 C9 C10 178.91(14) . . . . ?
C7 C8 C9 C1 179.0(2) . . . . ?
S2 C8 C9 C1 -2.7(3) . . . . ?
C2 C1 C9 C10 0.9(3) . . . . ?
S1 C1 C9 C10 -175.19(15) . . . . ?
C2 C1 C9 C8 -177.4(2) . . . . ?
S1 C1 C9 C8 6.4(3) . . . . ?
C6 C5 C10 C4 -178.9(2) . . . . ?
C6 C5 C10 C9 0.4(3) . . . . ?
C3 C4 C10 C5 179.0(2) . . . . ?
C3 C4 C10 C9 -0.4(4) . . . . ?
C8 C9 C10 C5 -1.1(3) . . . . ?
C1 C9 C10 C5 -179.68(19) . . . . ?
C8 C9 C10 C4 178.24(19) . . . . ?
C1 C9 C10 C4 -0.3(3) . . . . ?
O6 C12 O7 C14 3.2(4) . . . . ?
C11 C12 O7 C14 -176.0(3) . . . . ?
C15 C14 O7 C12 173.7(5) . . . . ?
O1 N1 S1 O3 -177.05(13) . . . . ?
S2 N1 S1 O3 -57.28(15) . . . . ?
O1 N1 S1 O2 54.01(16) . . . . ?
S2 N1 S1 O2 173.78(12) . . . . ?
O1 N1 S1 C1 -61.23(15) . . . . ?
S2 N1 S1 C1 58.54(13) . . . . ?
C2 C1 S1 O3 -95.46(19) . . . . ?
C9 C1 S1 O3 80.8(2) . . . . ?
C2 C1 S1 O2 39.0(2) . . . . ?
C9 C1 S1 O2 -144.67(18) . . . . ?
C2 C1 S1 N1 151.54(18) . . . . ?
C9 C1 S1 N1 -32.15(19) . . . . ?
O1 N1 S2 O5 -51.20(17) . . . . ?
S1 N1 S2 O5 -170.87(13) . . . . ?
O1 N1 S2 O4 -179.88(13) . . . . ?
S1 N1 S2 O4 60.45(15) . . . . ?
O1 N1 S2 C8 64.05(15) . . . . ?
S1 N1 S2 C8 -55.62(14) . . . . ?
C7 C8 S2 O5 -43.5(2) . . . . ?
C9 C8 S2 O5 138.13(18) . . . . ?
C7 C8 S2 O4 90.52(19) . . . . ?
C9 C8 S2 O4 -87.86(19) . . . . ?
C7 C8 S2 N1 -156.08(17) . . . . ?
C9 C8 S2 N1 25.54(19) . . . . ?

loop_
_cod_related_entry_id
_cod_related_entry_database
_cod_related_entry_code
1 ChemSpider 30653481
